data_4514463
loop_
_publ_author_name
'Liu, Hao-Ran'
'Li, Shu-Hui'
'Deng, Lin-Long'
'Wang, Ze-Yu'
'Xing, Zhou'
'Rong, Xiang'
'Tian, Han-Rui'
'Li, Xin'
'Xie, Su-Yuan'
'Huang, Rong-Bin'
'Zheng, Lan-Sun'

_publ_section_title
;
 Pyridine-Functionalized Fullerene Electron Transport Layer for Efficient
 Planar Perovskite Solar Cells.
;
_journal_issue 27
_journal_name_full 'ACS applied materials &amp; interfaces'
_journal_page_first 23982
_journal_page_last 23989
_journal_paper_doi 10.1021/acsami.9b03304
_journal_volume 11
_journal_year 2019
_chemical_formula_moiety 'C S2, C70 H11 N O2'
_chemical_formula_sum 'C71 H11 N O2 S2'
_chemical_formula_weight 973.93
_space_group_crystal_system monoclinic
_space_group_IT_number 14
_space_group_name_Hall '-P 2yn'
_space_group_name_H-M_alt 'P 1 21/n 1'
_symmetry_space_group_name_Hall '-P 2yn'
_symmetry_space_group_name_H-M 'P 1 21/n 1'
_atom_sites_solution_hydrogens geom
_atom_sites_solution_primary dual
_audit_creation_date 2017-09-19
_audit_creation_method
;
Olex2 1.2
(compiled 2017.08.10 svn.r3458 for OlexSys, GUI svn.r5381)
;
_cell_angle_alpha 90
_cell_angle_beta 91.345(4)
_cell_angle_gamma 90
_cell_formula_units_Z 4
_cell_length_a 10.0401(4)
_cell_length_b 23.4802(11)
_cell_length_c 16.1398(6)
_cell_measurement_reflns_used 8116
_cell_measurement_temperature 170.01(10)
_cell_measurement_theta_max 65.7810
_cell_measurement_theta_min 4.6310
_cell_volume 3803.8(3)
_computing_cell_refinement
;
CrysAlisPro, Agilent Technologies,
Version 1.171.37.35 (release 13-08-2014 CrysAlis171 .NET)
(compiled Aug 13 2014,18:06:01)
;
_computing_data_collection
;
CrysAlisPro, Agilent Technologies,
Version 1.171.37.35 (release 13-08-2014 CrysAlis171 .NET)
(compiled Aug 13 2014,18:06:01)
;
_computing_data_reduction
;
CrysAlisPro, Agilent Technologies,
Version 1.171.37.35 (release 13-08-2014 CrysAlis171 .NET)
(compiled Aug 13 2014,18:06:01)
;
_computing_molecular_graphics 'Olex2 (Dolomanov et al., 2009)'
_computing_publication_material 'Olex2 (Dolomanov et al., 2009)'
_computing_structure_refinement 'ShelXL (Sheldrick, 2015)'
_computing_structure_solution 'ShelXT (Sheldrick, 2015)'
_diffrn_ambient_environment N~2~
_diffrn_ambient_temperature 170.01(10)
_diffrn_detector 'CCD plate'
_diffrn_detector_area_resol_mean 10.4741
_diffrn_detector_type Atlas
_diffrn_measured_fraction_theta_full 0.981
_diffrn_measured_fraction_theta_max 0.981
_diffrn_measurement_details
;
#__ type_ start__ end____ width___ exp.time_
  1 omega  -95.00  -18.00   1.0000    1.0000
omega____ theta____ kappa____ phi______ frames
    -      -41.6231  125.0000 -150.0000 77

#__ type_ start__ end____ width___ exp.time_
  2 omega -111.00  -19.00   1.0000    1.0000
omega____ theta____ kappa____ phi______ frames
    -      -41.6231  -37.0000  -60.0000 92

#__ type_ start__ end____ width___ exp.time_
  3 omega  -32.00   33.00   1.0000    1.0000
omega____ theta____ kappa____ phi______ frames
    -      -41.6231   37.0000  120.0000 65

#__ type_ start__ end____ width___ exp.time_
  4 omega  -83.00  -31.00   1.0000    1.0000
omega____ theta____ kappa____ phi______ frames
    -      -41.6231  -37.0000    0.0000 52

#__ type_ start__ end____ width___ exp.time_
  5 omega   68.00   95.00   1.0000    1.0000
omega____ theta____ kappa____ phi______ frames
    -       41.6231 -125.0000  -30.0000 27

#__ type_ start__ end____ width___ exp.time_
  6 omega   68.00  163.00   1.0000    2.5000
omega____ theta____ kappa____ phi______ frames
    -       90.1050   77.0000  -60.0000 95

#__ type_ start__ end____ width___ exp.time_
  7 omega   60.00   86.00   1.0000    2.5000
omega____ theta____ kappa____ phi______ frames
    -       90.1050   77.0000    0.0000 26

#__ type_ start__ end____ width___ exp.time_
  8 omega  109.00  135.00   1.0000    2.5000
omega____ theta____ kappa____ phi______ frames
    -       90.1050  125.0000 -180.0000 26

#__ type_ start__ end____ width___ exp.time_
  9 omega   18.00   98.00   1.0000    2.5000
omega____ theta____ kappa____ phi______ frames
    -       90.1050  -45.0000   60.0000 80

#__ type_ start__ end____ width___ exp.time_
 10 omega   18.00  106.00   1.0000    2.5000
omega____ theta____ kappa____ phi______ frames
    -       90.1050  -61.0000 -150.0000 88

#__ type_ start__ end____ width___ exp.time_
 11 omega   64.00  158.00   1.0000    2.5000
omega____ theta____ kappa____ phi______ frames
    -       90.1050   77.0000   30.0000 94

#__ type_ start__ end____ width___ exp.time_
 12 omega   16.00  122.00   1.0000    2.5000
omega____ theta____ kappa____ phi______ frames
    -       90.1050  -77.0000   30.0000 106

#__ type_ start__ end____ width___ exp.time_
 13 omega   24.00  121.00   1.0000    2.5000
omega____ theta____ kappa____ phi______ frames
    -       90.1050 -125.0000 -120.0000 97

#__ type_ start__ end____ width___ exp.time_
 14 omega   62.00  150.00   1.0000    2.5000
omega____ theta____ kappa____ phi______ frames
    -       90.1050   61.0000    0.0000 88

#__ type_ start__ end____ width___ exp.time_
 15 omega  100.00  157.00   1.0000    2.5000
omega____ theta____ kappa____ phi______ frames
    -       90.1050   53.0000  -91.0000 57
;
_diffrn_measurement_device 'four-circle diffractometer'
_diffrn_measurement_device_type 'SuperNova, Dual, Cu at zero, Atlas'
_diffrn_measurement_method '\w scans'
_diffrn_orient_matrix_UB_11 0.0229569000
_diffrn_orient_matrix_UB_12 0.0409232000
_diffrn_orient_matrix_UB_13 0.0736838000
_diffrn_orient_matrix_UB_21 0.1427266000
_diffrn_orient_matrix_UB_22 0.0114960000
_diffrn_orient_matrix_UB_23 -0.0287248000
_diffrn_orient_matrix_UB_31 -0.0517423000
_diffrn_orient_matrix_UB_32 0.0499651000
_diffrn_orient_matrix_UB_33 -0.0534597000
_diffrn_radiation_monochromator mirror
_diffrn_radiation_probe x-ray
_diffrn_radiation_type CuK\a
_diffrn_radiation_wavelength 1.54184
_diffrn_reflns_av_R_equivalents 0.0852
_diffrn_reflns_av_unetI/netI 0.0640
_diffrn_reflns_Laue_measured_fraction_full 0.981
_diffrn_reflns_Laue_measured_fraction_max 0.981
_diffrn_reflns_limit_h_max 11
_diffrn_reflns_limit_h_min -11
_diffrn_reflns_limit_k_max 27
_diffrn_reflns_limit_k_min -27
_diffrn_reflns_limit_l_max 10
_diffrn_reflns_limit_l_min -19
_diffrn_reflns_number 26021
_diffrn_reflns_point_group_measured_fraction_full 0.981
_diffrn_reflns_point_group_measured_fraction_max 0.981
_diffrn_reflns_theta_full 65.995
_diffrn_reflns_theta_max 65.995
_diffrn_reflns_theta_min 3.323
_diffrn_source 'sealed X-ray tube'
_diffrn_source_type 'SuperNova (Cu) X-ray Source'
_exptl_absorpt_coefficient_mu 1.799
_exptl_absorpt_correction_T_max 0.867
_exptl_absorpt_correction_T_min 0.742
_exptl_absorpt_correction_type multi-scan
_exptl_absorpt_process_details
;
CrysAlisPro, Agilent Technologies,
Version 1.171.37.35 (release 13-08-2014 CrysAlis171 .NET)
(compiled Aug 13 2014,18:06:01)
Empirical absorption correction using spherical harmonics,
 implemented in SCALE3 ABSPACK scaling algorithm.
;
_exptl_crystal_colour 'clear dark black'
_exptl_crystal_colour_lustre clear
_exptl_crystal_colour_modifier dark
_exptl_crystal_colour_primary black
_exptl_crystal_density_diffrn 1.701
_exptl_crystal_description block
_exptl_crystal_F_000 1968
_exptl_crystal_size_max 0.21
_exptl_crystal_size_mid 0.16
_exptl_crystal_size_min 0.08
_refine_diff_density_max 0.713
_refine_diff_density_min -0.888
_refine_diff_density_rms 0.074
_refine_ls_extinction_method none
_refine_ls_goodness_of_fit_ref 1.044
_refine_ls_hydrogen_treatment constr
_refine_ls_matrix_type full
_refine_ls_number_parameters 686
_refine_ls_number_reflns 6498
_refine_ls_number_restraints 0
_refine_ls_restrained_S_all 1.044
_refine_ls_R_factor_all 0.0821
_refine_ls_R_factor_gt 0.0607
_refine_ls_shift/su_max 0.000
_refine_ls_shift/su_mean 0.000
_refine_ls_structure_factor_coef Fsqd
_refine_ls_weighting_details 'w=1/[\s^2^(Fo^2^)+(0.0968P)^2^+1.4354P] where P=(Fo^2^+2Fc^2^)/3'
_refine_ls_weighting_scheme calc
_refine_ls_wR_factor_gt 0.1541
_refine_ls_wR_factor_ref 0.1769
_reflns_Friedel_coverage 0.000
_reflns_number_gt 4860
_reflns_number_total 6498
_reflns_threshold_expression 'I > 2\s(I)'
_cod_data_source_file am9b03304_si_002.cif
_cod_data_source_block exp_4179
_cod_database_code 4514463
_shelx_shelxl_version_number 2014/7
_shelx_space_group_comment
;
The symmetry employed for this shelxl refinement is uniquely defined
by the following loop, which should always be used as a source of
symmetry information in preference to the above space-group names.
They are only intended as comments.
;
_shelx_estimated_absorpt_t_max 0.869
_shelx_estimated_absorpt_t_min 0.704
_reflns_odcompleteness_completeness 99.95
_reflns_odcompleteness_iscentric 1
_reflns_odcompleteness_theta 61.08
_olex2_refinement_description
;
1. Fixed Uiso
 At 1.2 times of:
  All C(H) groups, All C(H,H) groups
 At 1.5 times of:
  All C(H,H,H) groups
2.a Secondary CH2 refined with riding coordinates:
 C67(H67A,H67B), C69(H69A,H69B)
2.b Aromatic/amide H refined with riding coordinates:
 C66(H66), C63(H63), C64(H64), C65(H65)
2.c Idealised Me refined as rotating group:
 C70(H70A,H70B,H70C)
;
_olex2_date_sample_data_collection 2017-09-18
_olex2_submission_special_instructions 'No special instructions were received'

loop_
_space_group_symop_operation_xyz
'x, y, z'
'-x+1/2, y+1/2, -z+1/2'
'-x, -y, -z'
'x-1/2, -y-1/2, z-1/2'

loop_
_atom_site_label
_atom_site_type_symbol
_atom_site_fract_x
_atom_site_fract_y
_atom_site_fract_z
_atom_site_U_iso_or_equiv
_atom_site_adp_type
_atom_site_occupancy
_atom_site_site_symmetry_order
_atom_site_calc_flag
_atom_site_refinement_flags_posn
S1 S 0.11502(11) 0.07665(5) 0.58062(8) 0.0766(4) Uani 1 1 d .
S2 S -0.11232(10) 0.02231(6) 0.67399(8) 0.0790(4) Uani 1 1 d .
O2 O 0.6369(2) 0.44254(9) 0.48299(12) 0.0400(5) Uani 1 1 d .
O1 O 0.7708(3) 0.50731(10) 0.42850(14) 0.0515(7) Uani 1 1 d .
N1 N 1.1814(3) 0.41551(12) 0.33654(18) 0.0438(7) Uani 1 1 d .
C9 C 0.7866(3) 0.28377(12) 0.25143(16) 0.0272(6) Uani 1 1 d .
C3 C 0.5823(3) 0.32248(12) 0.43304(16) 0.0260(6) Uani 1 1 d .
C1 C 0.7064(3) 0.32851(12) 0.29172(16) 0.0253(6) Uani 1 1 d .
C13 C 0.7302(3) 0.26012(13) 0.50059(16) 0.0282(6) Uani 1 1 d .
C14 C 0.5985(3) 0.28483(13) 0.50212(15) 0.0275(6) Uani 1 1 d .
C11 C 0.8783(3) 0.24738(12) 0.38523(18) 0.0279(6) Uani 1 1 d .
C12 C 0.7979(3) 0.28286(12) 0.43028(16) 0.0258(6) Uani 1 1 d .
C10 C 0.8731(3) 0.24796(12) 0.29400(17) 0.0273(6) Uani 1 1 d .
C4 C 0.4620(3) 0.32472(12) 0.39000(17) 0.0272(6) Uani 1 1 d .
C6 C 0.5710(3) 0.32391(12) 0.25430(17) 0.0275(6) Uani 1 1 d .
C5 C 0.4560(3) 0.32522(12) 0.29912(17) 0.0287(6) Uani 1 1 d .
C52 C 0.2542(3) 0.12215(13) 0.38839(17) 0.0308(7) Uani 1 1 d .
C17 C 0.3516(3) 0.29043(13) 0.41798(17) 0.0308(7) Uani 1 1 d .
C8 C 0.7100(3) 0.26250(13) 0.18137(15) 0.0289(6) Uani 1 1 d .
C15 C 0.4916(3) 0.25271(13) 0.53044(16) 0.0302(7) Uani 1 1 d .
C26 C 0.8898(3) 0.18998(13) 0.26593(18) 0.0309(7) Uani 1 1 d .
C35 C 0.2366(3) 0.17976(13) 0.41702(18) 0.0306(7) Uani 1 1 d .
C7 C 0.5784(3) 0.28715(13) 0.18327(15) 0.0282(6) Uani 1 1 d .
C54 C 0.3314(3) 0.08674(13) 0.25474(17) 0.0309(7) Uani 1 1 d .
C55 C 0.4233(3) 0.04921(13) 0.29787(18) 0.0306(7) Uani 1 1 d .
C51 C 0.3431(3) 0.08546(13) 0.43032(18) 0.0322(7) Uani 1 1 d .
C36 C 0.2208(3) 0.21643(14) 0.34556(18) 0.0317(7) Uani 1 1 d .
C62 C 0.9092(3) 0.38829(12) 0.34083(17) 0.0297(6) Uani 1 1 d .
C53 C 0.2489(3) 0.12264(13) 0.29896(17) 0.0310(7) Uani 1 1 d .
C2 C 0.7134(3) 0.32794(12) 0.39225(16) 0.0254(6) Uani 1 1 d .
C24 C 0.7273(3) 0.20727(13) 0.15331(16) 0.0317(7) Uani 1 1 d .
C40 C 0.3955(3) 0.10809(13) 0.18125(17) 0.0314(7) Uani 1 1 d .
C34 C 0.3071(3) 0.19887(14) 0.48681(17) 0.0327(7) Uani 1 1 d .
C41 C 0.5281(3) 0.08323(13) 0.17997(17) 0.0335(7) Uani 1 1 d .
C18 C 0.2772(3) 0.27007(13) 0.34582(18) 0.0320(7) Uani 1 1 d .
C60 C 0.4289(3) 0.04865(13) 0.38371(19) 0.0326(7) Uani 1 1 d .
C30 C 0.7511(3) 0.20449(13) 0.52685(16) 0.0328(7) Uani 1 1 d .
C29 C 0.8369(3) 0.16806(13) 0.48131(19) 0.0341(7) Uani 1 1 d .
C25 C 0.8190(3) 0.17001(14) 0.19597(18) 0.0335(7) Uani 1 1 d .
C27 C 0.9065(3) 0.15362(13) 0.3370(2) 0.0341(7) Uani 1 1 d .
C42 C 0.6344(3) 0.11583(13) 0.15248(17) 0.0336(7) Uani 1 1 d .
C16 C 0.3650(3) 0.25581(13) 0.48697(17) 0.0322(7) Uani 1 1 d .
C56 C 0.5450(3) 0.04714(12) 0.25152(18) 0.0321(7) Uani 1 1 d .
C61 C 0.7613(3) 0.37763(12) 0.34240(16) 0.0270(6) Uani 1 1 d .
C28 C 0.8985(3) 0.18890(13) 0.41116(19) 0.0325(7) Uani 1 1 d .
C37 C 0.2274(3) 0.18089(14) 0.27206(18) 0.0319(7) Uani 1 1 d .
C19 C 0.3421(3) 0.29156(13) 0.27268(18) 0.0321(7) Uani 1 1 d .
C20 C 0.3475(3) 0.25733(14) 0.20264(17) 0.0321(7) Uani 1 1 d .
C68 C 0.7028(3) 0.46598(13) 0.42103(18) 0.0316(7) Uani 1 1 d .
C39 C 0.3745(3) 0.16361(14) 0.15570(16) 0.0324(7) Uani 1 1 d .
C50 C 0.4164(3) 0.10573(14) 0.50245(17) 0.0336(7) Uani 1 1 d .
C21 C 0.4686(3) 0.25503(14) 0.15662(16) 0.0319(7) Uani 1 1 d .
C31 C 0.6401(3) 0.17073(14) 0.55573(17) 0.0349(7) Uani 1 1 d .
C57 C 0.6669(3) 0.04456(12) 0.2932(2) 0.0346(7) Uani 1 1 d .
C32 C 0.5139(3) 0.19453(14) 0.55769(16) 0.0335(7) Uani 1 1 d .
C33 C 0.3986(3) 0.16100(14) 0.53029(16) 0.0341(7) Uani 1 1 d .
C49 C 0.5490(3) 0.08087(13) 0.50093(18) 0.0363(7) Uani 1 1 d .
C43 C 0.7617(3) 0.11343(13) 0.19586(19) 0.0360(7) Uani 1 1 d .
C38 C 0.2896(3) 0.20126(14) 0.20201(17) 0.0327(7) Uani 1 1 d .
C66 C 0.9747(3) 0.39402(13) 0.26593(19) 0.0348(7) Uani 1 1 d .
H66 H 0.9286 0.3893 0.2158 0.042 Uiso 1 1 calc R
C23 C 0.6128(3) 0.17353(14) 0.12577(16) 0.0335(7) Uani 1 1 d .
C47 C 0.7809(3) 0.11127(14) 0.4806(2) 0.0375(7) Uani 1 1 d .
C59 C 0.5562(3) 0.04596(13) 0.42771(19) 0.0349(7) Uani 1 1 d .
C44 C 0.7782(3) 0.07840(13) 0.2651(2) 0.0375(7) Uani 1 1 d .
C67 C 0.6800(3) 0.43278(12) 0.34213(17) 0.0312(7) Uani 1 1 d .
H67A H 0.7048 0.4560 0.2953 0.037 Uiso 1 1 calc R
H67B H 0.5860 0.4237 0.3358 0.037 Uiso 1 1 calc R
C48 C 0.6583(3) 0.11317(14) 0.52707(18) 0.0365(7) Uani 1 1 d .
C58 C 0.6736(3) 0.04408(13) 0.3832(2) 0.0371(7) Uani 1 1 d .
C22 C 0.4859(3) 0.19760(14) 0.12725(16) 0.0340(7) Uani 1 1 d .
C46 C 0.7869(3) 0.07740(13) 0.4103(2) 0.0376(7) Uani 1 1 d .
C69 C 0.6478(3) 0.46982(15) 0.56344(17) 0.0370(7) Uani 1 1 d .
H69A H 0.6180 0.5091 0.5600 0.044 Uiso 1 1 calc R
H69B H 0.7392 0.4692 0.5841 0.044 Uiso 1 1 calc R
C45 C 0.8519(3) 0.09883(13) 0.3372(2) 0.0376(7) Uani 1 1 d .
C63 C 0.9844(3) 0.39613(14) 0.41314(19) 0.0364(7) Uani 1 1 d .
H63 H 0.9455 0.3921 0.4645 0.044 Uiso 1 1 calc R
C64 C 1.1182(3) 0.41001(15) 0.4079(2) 0.0415(8) Uani 1 1 d .
H64 H 1.1666 0.4158 0.4570 0.050 Uiso 1 1 calc R
C65 C 1.1077(3) 0.40672(14) 0.2674(2) 0.0420(8) Uani 1 1 d .
H65 H 1.1499 0.4094 0.2169 0.050 Uiso 1 1 calc R
C71 C 0.0008(3) 0.04871(15) 0.6256(2) 0.0421(8) Uani 1 1 d .
C70 C 0.5605(3) 0.43624(16) 0.61841(19) 0.0442(8) Uani 1 1 d .
H70A H 0.4707 0.4370 0.5966 0.066 Uiso 1 1 calc GR
H70B H 0.5631 0.4525 0.6730 0.066 Uiso 1 1 calc GR
H70C H 0.5915 0.3976 0.6211 0.066 Uiso 1 1 calc GR

loop_
_atom_site_aniso_label
_atom_site_aniso_U_11
_atom_site_aniso_U_22
_atom_site_aniso_U_33
_atom_site_aniso_U_23
_atom_site_aniso_U_13
_atom_site_aniso_U_12
S1 0.0571(7) 0.0715(8) 0.1030(9) 0.0257(6) 0.0412(6) 0.0092(5)
S2 0.0425(6) 0.0853(9) 0.1097(9) 0.0419(7) 0.0136(6) -0.0085(5)
O2 0.0497(14) 0.0366(13) 0.0342(11) -0.0033(9) 0.0082(9) -0.0095(10)
O1 0.0692(17) 0.0350(14) 0.0507(13) -0.0035(11) 0.0113(12) -0.0232(13)
N1 0.0340(15) 0.0426(18) 0.0554(17) -0.0074(13) 0.0106(13) -0.0073(12)
C9 0.0238(14) 0.0283(16) 0.0298(13) -0.0012(12) 0.0092(11) -0.0091(12)
C3 0.0314(15) 0.0205(15) 0.0264(13) -0.0049(11) 0.0066(11) -0.0016(11)
C1 0.0270(14) 0.0228(16) 0.0262(13) 0.0006(11) 0.0027(11) -0.0030(11)
C13 0.0323(15) 0.0301(17) 0.0219(13) -0.0019(11) -0.0053(11) -0.0063(12)
C14 0.0351(16) 0.0281(16) 0.0194(12) -0.0073(11) 0.0026(11) -0.0056(12)
C11 0.0169(13) 0.0251(16) 0.0417(15) -0.0002(12) -0.0002(11) -0.0049(11)
C12 0.0230(14) 0.0241(16) 0.0302(13) 0.0012(12) -0.0036(11) -0.0074(11)
C10 0.0179(13) 0.0250(16) 0.0393(15) 0.0003(12) 0.0070(11) -0.0044(11)
C4 0.0286(15) 0.0184(15) 0.0348(14) -0.0053(12) 0.0037(12) 0.0053(11)
C6 0.0327(15) 0.0223(16) 0.0273(13) 0.0057(11) -0.0032(11) 0.0019(12)
C5 0.0278(15) 0.0224(16) 0.0359(15) 0.0026(12) -0.0001(12) 0.0039(12)
C52 0.0212(14) 0.0332(18) 0.0383(15) -0.0008(13) 0.0079(11) -0.0118(12)
C17 0.0250(14) 0.0307(17) 0.0369(15) -0.0071(13) 0.0094(11) 0.0045(12)
C8 0.0345(16) 0.0310(17) 0.0215(12) 0.0018(12) 0.0080(11) -0.0075(13)
C15 0.0355(16) 0.0346(18) 0.0210(12) -0.0060(12) 0.0090(11) -0.0084(13)
C26 0.0152(13) 0.0314(17) 0.0467(17) -0.0029(13) 0.0111(12) 0.0010(12)
C35 0.0163(13) 0.0379(18) 0.0381(15) -0.0034(13) 0.0099(11) -0.0052(12)
C7 0.0342(16) 0.0299(17) 0.0205(12) 0.0073(11) -0.0002(11) -0.0011(12)
C54 0.0249(15) 0.0324(18) 0.0353(14) -0.0076(13) -0.0029(11) -0.0113(12)
C55 0.0294(15) 0.0208(16) 0.0418(16) -0.0031(12) 0.0017(12) -0.0076(12)
C51 0.0279(15) 0.0311(17) 0.0379(15) 0.0043(13) 0.0079(12) -0.0121(13)
C36 0.0156(13) 0.0366(18) 0.0430(16) -0.0035(13) 0.0038(11) 0.0039(12)
C62 0.0346(16) 0.0214(16) 0.0331(14) 0.0002(12) 0.0048(12) -0.0030(12)
C53 0.0177(13) 0.0371(18) 0.0383(15) -0.0032(13) -0.0008(11) -0.0106(12)
C2 0.0260(14) 0.0229(16) 0.0272(13) -0.0003(11) 0.0021(11) -0.0027(11)
C24 0.0332(16) 0.0369(18) 0.0255(13) -0.0054(12) 0.0137(11) -0.0071(13)
C40 0.0320(16) 0.0342(18) 0.0278(14) -0.0074(12) -0.0021(11) -0.0123(13)
C34 0.0266(15) 0.0414(19) 0.0308(14) -0.0045(13) 0.0155(12) -0.0073(13)
C41 0.0360(17) 0.0318(18) 0.0330(14) -0.0139(13) 0.0052(12) -0.0059(13)
C18 0.0182(13) 0.0354(19) 0.0424(16) -0.0028(13) 0.0032(11) 0.0089(12)
C60 0.0319(16) 0.0211(16) 0.0450(16) 0.0040(13) 0.0021(13) -0.0106(12)
C30 0.0383(17) 0.0352(19) 0.0244(13) 0.0070(12) -0.0125(12) -0.0100(14)
C29 0.0278(15) 0.0296(18) 0.0440(17) 0.0065(13) -0.0166(13) -0.0028(12)
C25 0.0245(14) 0.0384(19) 0.0385(15) -0.0099(13) 0.0163(12) -0.0038(13)
C27 0.0154(13) 0.0295(18) 0.0574(19) -0.0049(14) 0.0016(12) 0.0038(12)
C42 0.0349(16) 0.0336(18) 0.0330(15) -0.0136(13) 0.0122(12) -0.0044(13)
C16 0.0287(15) 0.0373(18) 0.0314(14) -0.0075(13) 0.0149(12) 0.0000(13)
C56 0.0309(16) 0.0214(16) 0.0441(16) -0.0107(13) 0.0051(13) -0.0050(12)
C61 0.0308(15) 0.0190(15) 0.0313(14) -0.0005(11) 0.0048(11) -0.0039(12)
C28 0.0147(13) 0.0337(18) 0.0488(17) 0.0035(14) -0.0071(12) 0.0006(12)
C37 0.0142(13) 0.043(2) 0.0386(16) -0.0008(13) -0.0042(11) -0.0005(12)
C19 0.0243(14) 0.0308(17) 0.0410(16) 0.0023(13) -0.0059(12) 0.0075(12)
C20 0.0273(15) 0.0357(18) 0.0326(14) 0.0078(13) -0.0093(12) 0.0017(13)
C68 0.0342(16) 0.0224(17) 0.0382(15) 0.0040(12) 0.0036(12) 0.0018(13)
C39 0.0346(16) 0.0395(19) 0.0227(13) -0.0014(12) -0.0068(11) -0.0097(13)
C50 0.0393(17) 0.0346(19) 0.0271(14) 0.0094(12) 0.0043(12) -0.0122(14)
C21 0.0379(17) 0.0365(19) 0.0209(13) 0.0068(12) -0.0044(11) -0.0034(13)
C31 0.0461(19) 0.0345(19) 0.0239(14) 0.0083(12) -0.0067(12) -0.0123(14)
C57 0.0324(16) 0.0139(15) 0.0576(19) -0.0057(13) 0.0043(14) 0.0021(12)
C32 0.0409(18) 0.042(2) 0.0182(13) 0.0017(12) 0.0041(11) -0.0113(14)
C33 0.0388(17) 0.0404(19) 0.0235(13) 0.0027(13) 0.0101(12) -0.0148(14)
C49 0.0452(19) 0.0293(18) 0.0341(15) 0.0136(13) -0.0054(13) -0.0109(14)
C43 0.0333(16) 0.0293(18) 0.0462(17) -0.0146(14) 0.0165(13) 0.0010(13)
C38 0.0260(15) 0.041(2) 0.0309(14) 0.0000(13) -0.0099(11) -0.0005(13)
C66 0.0387(17) 0.0319(18) 0.0342(15) -0.0031(13) 0.0049(12) -0.0084(13)
C23 0.0377(17) 0.042(2) 0.0207(13) -0.0084(12) 0.0077(12) -0.0088(14)
C47 0.0339(17) 0.0285(18) 0.0493(18) 0.0147(14) -0.0145(14) 0.0012(13)
C59 0.0398(17) 0.0194(16) 0.0453(17) 0.0090(13) -0.0039(14) -0.0043(13)
C44 0.0269(16) 0.0244(17) 0.062(2) -0.0110(15) 0.0103(14) 0.0049(12)
C67 0.0365(16) 0.0241(16) 0.0329(14) 0.0021(12) 0.0014(12) -0.0015(13)
C48 0.0436(18) 0.0304(18) 0.0349(15) 0.0156(13) -0.0103(13) -0.0073(14)
C58 0.0344(17) 0.0185(17) 0.0580(19) 0.0049(14) -0.0042(14) 0.0022(12)
C22 0.0438(18) 0.041(2) 0.0168(12) -0.0006(12) -0.0018(12) -0.0113(14)
C46 0.0303(16) 0.0231(17) 0.0591(19) 0.0069(15) -0.0083(14) 0.0068(12)
C69 0.0388(17) 0.041(2) 0.0313(15) -0.0038(13) 0.0004(13) 0.0049(14)
C45 0.0215(15) 0.0296(18) 0.062(2) 0.0008(15) -0.0009(13) 0.0086(13)
C63 0.0356(17) 0.0374(19) 0.0364(16) 0.0005(13) 0.0055(13) -0.0051(14)
C64 0.0364(18) 0.041(2) 0.0466(18) -0.0049(15) -0.0036(14) -0.0078(15)
C65 0.0438(19) 0.037(2) 0.0454(18) -0.0026(15) 0.0175(15) -0.0045(15)
C71 0.0381(18) 0.037(2) 0.0516(18) 0.0013(15) 0.0012(15) 0.0069(15)
C70 0.0395(18) 0.056(2) 0.0369(16) 0.0046(16) 0.0047(13) 0.0045(16)

loop_
_atom_type_symbol
_atom_type_description
_atom_type_scat_dispersion_real
_atom_type_scat_dispersion_imag
_atom_type_scat_source
C C 0.0181 0.0091 'International Tables Vol C Tables 4.2.6.8 and 6.1.1.4'
H H 0.0000 0.0000 'International Tables Vol C Tables 4.2.6.8 and 6.1.1.4'
N N 0.0311 0.0180 'International Tables Vol C Tables 4.2.6.8 and 6.1.1.4'
O O 0.0492 0.0322 'International Tables Vol C Tables 4.2.6.8 and 6.1.1.4'
S S 0.3331 0.5567 'International Tables Vol C Tables 4.2.6.8 and 6.1.1.4'

loop_
_geom_angle_atom_site_label_1
_geom_angle_atom_site_label_2
_geom_angle_atom_site_label_3
_geom_angle
C68 O2 C69 117.5(2)
C64 N1 C65 116.1(3)
C10 C9 C1 123.7(2)
C10 C9 C8 119.8(3)
C8 C9 C1 107.7(2)
C14 C3 C2 108.2(2)
C4 C3 C14 119.9(3)
C4 C3 C2 123.1(2)
C9 C1 C2 114.9(2)
C9 C1 C61 125.7(2)
C6 C1 C9 105.8(2)
C6 C1 C2 115.2(2)
C6 C1 C61 126.7(2)
C61 C1 C2 57.20(17)
C12 C13 C14 108.3(2)
C30 C13 C14 120.3(3)
C30 C13 C12 121.3(3)
C3 C14 C13 108.8(2)
C15 C14 C3 121.0(3)
C15 C14 C13 119.9(3)
C12 C11 C10 121.0(3)
C12 C11 C28 120.0(3)
C28 C11 C10 107.4(3)
C13 C12 C2 108.4(2)
C11 C12 C13 119.0(3)
C11 C12 C2 123.4(2)
C9 C10 C11 120.7(2)
C9 C10 C26 119.6(3)
C26 C10 C11 107.6(2)
C3 C4 C5 121.2(3)
C3 C4 C17 119.2(3)
C17 C4 C5 107.6(2)
C5 C6 C1 123.9(2)
C5 C6 C7 119.4(3)
C7 C6 C1 107.8(2)
C6 C5 C4 120.7(2)
C6 C5 C19 120.0(3)
C19 C5 C4 107.7(2)
C35 C52 C53 108.1(3)
C51 C52 C35 120.2(3)
C51 C52 C53 119.7(3)
C18 C17 C4 108.4(2)
C16 C17 C4 121.1(3)
C16 C17 C18 119.5(3)
C9 C8 C7 108.4(2)
C24 C8 C9 120.8(3)
C24 C8 C7 120.2(3)
C14 C15 C16 119.3(3)
C14 C15 C32 119.6(3)
C16 C15 C32 108.9(3)
C25 C26 C10 120.5(3)
C25 C26 C27 119.5(3)
C27 C26 C10 108.8(3)
C52 C35 C36 108.4(2)
C34 C35 C52 119.9(3)
C34 C35 C36 119.9(3)
C6 C7 C8 108.8(2)
C21 C7 C6 121.0(3)
C21 C7 C8 119.6(3)
C55 C54 C40 108.3(3)
C53 C54 C55 120.3(3)
C53 C54 C40 119.4(3)
C54 C55 C56 108.0(2)
C60 C55 C54 119.9(3)
C60 C55 C56 120.1(3)
C52 C51 C60 119.8(3)
C52 C51 C50 119.6(3)
C50 C51 C60 108.5(3)
C35 C36 C37 107.7(3)
C18 C36 C35 120.2(3)
C18 C36 C37 120.0(3)
C66 C62 C61 121.0(3)
C63 C62 C61 121.7(3)
C63 C62 C66 117.2(3)
C52 C53 C37 108.0(3)
C54 C53 C52 120.0(3)
C54 C53 C37 120.3(3)
C3 C2 C1 115.1(2)
C3 C2 C61 126.9(2)
C12 C2 C3 105.0(2)
C12 C2 C1 115.5(2)
C12 C2 C61 126.1(2)
C61 C2 C1 57.66(17)
C8 C24 C25 119.8(3)
C8 C24 C23 120.3(3)
C25 C24 C23 107.9(3)
C54 C40 C41 107.3(3)
C39 C40 C54 120.1(3)
C39 C40 C41 120.5(3)
C35 C34 C16 119.5(3)
C35 C34 C33 120.0(3)
C33 C34 C16 108.3(3)
C42 C41 C40 119.5(3)
C42 C41 C56 120.1(3)
C56 C41 C40 108.4(2)
C17 C18 C19 107.8(3)
C36 C18 C17 120.4(3)
C36 C18 C19 120.4(3)
C55 C60 C51 120.3(3)
C55 C60 C59 120.4(3)
C51 C60 C59 107.5(3)
C13 C30 C29 119.7(3)
C13 C30 C31 120.0(3)
C29 C30 C31 108.3(3)
C30 C29 C47 108.4(3)
C28 C29 C30 119.5(3)
C28 C29 C47 119.9(3)
C26 C25 C24 119.4(3)
C26 C25 C43 120.2(3)
C24 C25 C43 108.0(3)
C26 C27 C28 108.1(3)
C45 C27 C26 120.7(3)
C45 C27 C28 119.4(3)
C41 C42 C43 120.0(3)
C41 C42 C23 120.1(3)
C23 C42 C43 108.0(3)
C17 C16 C15 119.4(3)
C17 C16 C34 120.4(3)
C15 C16 C34 107.6(3)
C41 C56 C55 108.1(3)
C57 C56 C55 119.8(3)
C57 C56 C41 120.1(3)
C1 C61 C67 117.2(2)
C62 C61 C1 117.7(2)
C62 C61 C67 112.7(2)
C2 C61 C1 65.14(18)
C2 C61 C62 117.8(2)
C2 C61 C67 118.7(2)
C11 C28 C27 108.1(3)
C29 C28 C11 120.4(3)
C29 C28 C27 120.1(3)
C53 C37 C36 107.9(2)
C38 C37 C36 119.8(3)
C38 C37 C53 120.1(3)
C5 C19 C18 108.5(2)
C20 C19 C5 120.7(3)
C20 C19 C18 119.1(3)
C19 C20 C21 119.4(3)
C19 C20 C38 120.8(3)
C38 C20 C21 107.9(3)
O2 C68 C67 110.6(2)
O1 C68 O2 123.7(3)
O1 C68 C67 125.7(3)
C40 C39 C38 120.6(3)
C40 C39 C22 119.9(3)
C38 C39 C22 107.1(3)
C51 C50 C49 107.7(3)
C33 C50 C51 120.2(3)
C33 C50 C49 120.4(3)
C7 C21 C20 119.4(3)
C7 C21 C22 120.4(3)
C20 C21 C22 108.3(3)
C32 C31 C30 119.7(3)
C32 C31 C48 120.5(3)
C48 C31 C30 107.7(3)
C56 C57 C44 120.1(3)
C56 C57 C58 120.4(3)
C44 C57 C58 107.4(3)
C15 C32 C33 107.5(3)
C31 C32 C15 120.5(3)
C31 C32 C33 119.6(3)
C34 C33 C32 107.8(3)
C50 C33 C34 120.2(3)
C50 C33 C32 119.7(3)
C59 C49 C50 107.8(3)
C48 C49 C50 119.5(3)
C48 C49 C59 120.3(3)
C42 C43 C25 108.2(3)
C44 C43 C25 120.1(3)
C44 C43 C42 119.9(3)
C37 C38 C20 119.9(3)
C37 C38 C39 119.4(3)
C20 C38 C39 108.7(3)
C62 C66 H66 120.5
C65 C66 C62 119.1(3)
C65 C66 H66 120.5
C42 C23 C24 108.0(3)
C22 C23 C24 119.3(3)
C22 C23 C42 120.6(3)
C29 C47 C48 107.5(3)
C46 C47 C29 120.6(3)
C46 C47 C48 119.5(3)
C49 C59 C60 108.4(3)
C58 C59 C60 119.7(3)
C58 C59 C49 119.9(3)
C43 C44 C57 119.7(3)
C43 C44 C45 119.9(3)
C45 C44 C57 108.2(3)
C61 C67 H67A 109.4
C61 C67 H67B 109.4
C68 C67 C61 111.4(2)
C68 C67 H67A 109.4
C68 C67 H67B 109.4
H67A C67 H67B 108.0
C31 C48 C47 108.0(3)
C49 C48 C31 120.2(3)
C49 C48 C47 119.8(3)
C59 C58 C57 119.6(3)
C59 C58 C46 119.8(3)
C46 C58 C57 108.5(3)
C21 C22 C39 108.0(3)
C23 C22 C39 119.5(3)
C23 C22 C21 120.1(3)
C47 C46 C58 120.7(3)
C47 C46 C45 119.7(3)
C58 C46 C45 108.0(3)
O2 C69 H69A 110.6
O2 C69 H69B 110.6
O2 C69 C70 105.5(3)
H69A C69 H69B 108.8
C70 C69 H69A 110.6
C70 C69 H69B 110.6
C27 C45 C44 119.7(3)
C27 C45 C46 120.3(3)
C44 C45 C46 107.9(3)
C62 C63 H63 120.4
C64 C63 C62 119.3(3)
C64 C63 H63 120.4
N1 C64 C63 123.8(3)
N1 C64 H64 118.1
C63 C64 H64 118.1
N1 C65 C66 124.6(3)
N1 C65 H65 117.7
C66 C65 H65 117.7
S1 C71 S2 177.5(3)
C69 C70 H70A 109.5
C69 C70 H70B 109.5
C69 C70 H70C 109.5
H70A C70 H70B 109.5
H70A C70 H70C 109.5
H70B C70 H70C 109.5

loop_
_geom_bond_atom_site_label_1
_geom_bond_atom_site_label_2
_geom_bond_distance
S1 C71 1.520(4)
S2 C71 1.525(4)
O2 C68 1.331(4)
O2 C69 1.450(3)
O1 C68 1.191(4)
N1 C64 1.335(4)
N1 C65 1.341(4)
C9 C1 1.483(4)
C9 C10 1.380(4)
C9 C8 1.442(4)
C3 C14 1.429(4)
C3 C4 1.380(4)
C3 C2 1.491(4)
C1 C6 1.478(4)
C1 C2 1.622(4)
C1 C61 1.511(4)
C13 C14 1.445(4)
C13 C12 1.439(4)
C13 C30 1.388(4)
C14 C15 1.397(4)
C11 C12 1.379(4)
C11 C10 1.472(4)
C11 C28 1.448(4)
C12 C2 1.481(4)
C10 C26 1.446(4)
C4 C5 1.467(4)
C4 C17 1.451(4)
C6 C5 1.377(4)
C6 C7 1.438(4)
C5 C19 1.446(4)
C52 C35 1.442(4)
C52 C51 1.403(4)
C52 C53 1.443(4)
C17 C18 1.450(4)
C17 C16 1.383(4)
C8 C7 1.444(4)
C8 C24 1.386(4)
C15 C16 1.439(4)
C15 C32 1.451(4)
C26 C25 1.401(4)
C26 C27 1.436(4)
C35 C36 1.445(4)
C35 C34 1.391(4)
C7 C21 1.395(4)
C54 C55 1.443(4)
C54 C53 1.391(4)
C54 C40 1.452(4)
C55 C60 1.385(4)
C55 C56 1.448(4)
C51 C60 1.444(4)
C51 C50 1.443(4)
C36 C18 1.381(4)
C36 C37 1.453(4)
C62 C61 1.507(4)
C62 C66 1.396(4)
C62 C63 1.387(4)
C53 C37 1.450(4)
C2 C61 1.503(4)
C24 C25 1.435(5)
C24 C23 1.457(4)
C40 C41 1.454(4)
C40 C39 1.382(5)
C34 C16 1.458(4)
C34 C33 1.448(5)
C41 C42 1.394(4)
C41 C56 1.439(4)
C18 C19 1.453(4)
C60 C59 1.449(4)
C30 C29 1.430(5)
C30 C31 1.454(4)
C29 C28 1.392(4)
C29 C47 1.447(4)
C25 C43 1.448(4)
C27 C28 1.459(4)
C27 C45 1.399(4)
C42 C43 1.444(5)
C42 C23 1.437(5)
C56 C57 1.385(4)
C61 C67 1.531(4)
C37 C38 1.390(4)
C19 C20 1.389(4)
C20 C21 1.441(4)
C20 C38 1.439(4)
C68 C67 1.506(4)
C39 C38 1.448(4)
C39 C22 1.457(4)
C50 C33 1.386(5)
C50 C49 1.454(5)
C21 C22 1.441(5)
C31 C32 1.386(5)
C31 C48 1.441(5)
C57 C44 1.452(4)
C57 C58 1.452(5)
C32 C33 1.460(4)
C49 C59 1.441(5)
C49 C48 1.391(4)
C43 C44 1.394(5)
C66 H66 0.9300
C66 C65 1.367(5)
C23 C22 1.394(5)
C47 C48 1.456(5)
C47 C46 1.388(5)
C59 C58 1.395(5)
C44 C45 1.447(5)
C67 H67A 0.9700
C67 H67B 0.9700
C58 C46 1.440(4)
C46 C45 1.451(5)
C69 H69A 0.9700
C69 H69B 0.9700
C69 C70 1.487(5)
C63 H63 0.9300
C63 C64 1.386(5)
C64 H64 0.9300
C65 H65 0.9300
C70 H70A 0.9600
C70 H70B 0.9600
C70 H70C 0.9600
